data_1544482
loop_
_publ_author_name
'Chen, Dengfeng'
'Feng, Qingyuan'
'Yang, Yunqin'
'Cai, Xu-Min'
'Wang, Fei'
'Huang, Shenlin'

_publ_section_title
;
 Metal-free O-H/C-H difunctionalization of phenols by
 o-hydroxyarylsulfonium salts in water.
;
_journal_issue 2
_journal_name_full 'Chemical science'
_journal_page_first 1601
_journal_page_last 1606
_journal_paper_doi 10.1039/c6sc04504a
_journal_volume 8
_journal_year 2017
_chemical_formula_sum 'C24 H16 Cl N O3 S'
_chemical_formula_weight 433.89
_chemical_name_systematic
; 
 ? 
;
_space_group_IT_number 14
_symmetry_cell_setting monoclinic
_symmetry_space_group_name_Hall '-P 2ybc'
_symmetry_space_group_name_H-M 'P 1 21/c 1'
_atom_sites_solution_hydrogens geom
_atom_sites_solution_primary direct
_atom_sites_solution_secondary difmap
_audit_creation_method SHELXL-97
_audit_update_record
;
2016-09-04 deposited with the CCDC.
2016-11-04 downloaded from the CCDC.
;
_cell_angle_alpha 90.00
_cell_angle_beta 98.216(4)
_cell_angle_gamma 90.00
_cell_formula_units_Z 8
_cell_length_a 18.742(2)
_cell_length_b 15.6215(19)
_cell_length_c 13.9700(15)
_cell_measurement_reflns_used 8351
_cell_measurement_temperature 296(2)
_cell_measurement_theta_max 27.56
_cell_measurement_theta_min 2.35
_cell_volume 4048.1(8)
_computing_cell_refinement 'Bruker SMART'
_computing_data_collection 'Bruker SMART'
_computing_data_reduction 'Bruker SAINT'
_computing_molecular_graphics 'Bruker SHELXTL'
_computing_publication_material 'Bruker SHELXTL'
_computing_structure_refinement 'Bruker SHELXTL'
_computing_structure_solution 'Bruker SHELXTL'
_diffrn_ambient_temperature 296(2)
_diffrn_measured_fraction_theta_full 0.990
_diffrn_measured_fraction_theta_max 0.990
_diffrn_measurement_device_type 'CCD area detector'
_diffrn_measurement_method 'phi and omega scans'
_diffrn_radiation_monochromator graphite
_diffrn_radiation_source 'fine-focus sealed tube'
_diffrn_radiation_type MoK\a
_diffrn_radiation_wavelength 0.71073
_diffrn_reflns_av_R_equivalents 0.0688
_diffrn_reflns_av_sigmaI/netI 0.0654
_diffrn_reflns_limit_h_max 24
_diffrn_reflns_limit_h_min -20
_diffrn_reflns_limit_k_max 20
_diffrn_reflns_limit_k_min -20
_diffrn_reflns_limit_l_max 18
_diffrn_reflns_limit_l_min -17
_diffrn_reflns_number 34730
_diffrn_reflns_theta_full 27.62
_diffrn_reflns_theta_max 27.62
_diffrn_reflns_theta_min 2.15
_exptl_absorpt_coefficient_mu 0.319
_exptl_absorpt_correction_type none
_exptl_crystal_colour colorless
_exptl_crystal_density_diffrn 1.424
_exptl_crystal_density_meas 1.424
_exptl_crystal_density_method 'not measured'
_exptl_crystal_description block
_exptl_crystal_F_000 224
_refine_diff_density_max 0.516
_refine_diff_density_min -0.451
_refine_diff_density_rms 0.061
_refine_ls_extinction_method none
_refine_ls_goodness_of_fit_ref 1.017
_refine_ls_hydrogen_treatment mixed
_refine_ls_matrix_type full
_refine_ls_number_parameters 554
_refine_ls_number_reflns 9335
_refine_ls_number_restraints 0
_refine_ls_restrained_S_all 1.017
_refine_ls_R_factor_all 0.0982
_refine_ls_R_factor_gt 0.0568
_refine_ls_shift/su_max 0.058
_refine_ls_shift/su_mean 0.001
_refine_ls_structure_factor_coef Fsqd
_refine_ls_weighting_details 'calc w=1/[\s^2^(Fo^2^)+(0.0487P)^2^+4.4235P] where P=(Fo^2^+2Fc^2^)/3'
_refine_ls_weighting_scheme calc
_refine_ls_wR_factor_gt 0.1283
_refine_ls_wR_factor_ref 0.1457
_reflns_number_gt 6172
_reflns_number_total 9336
_reflns_threshold_expression >2sigma(I)
_cod_data_source_file c6sc04504a2.cif
_cod_data_source_block cai2
_cod_depositor_comments
;
The following automatic conversions were performed:

'_symmetry_cell_setting' value 'Monoclinic' changed to 'monoclinic'
according to
/usr/data/users/saulius/crontab/automatic-downloads/rss-feeds/RSC/lib/dictionaries/cif_core.dic
dictionary named 'cif_core.dic' version 2.4.2 from 2011-04-26.

Automatic conversion script
Id: cif_fix_values 4268 2015-11-12 08:31:59Z antanas 

 Adding full bibliography for 1544481--1544483.cif.

 Adding full bibliography for 1544481--1544483.cif.
;
_cod_original_sg_symbol_H-M P2(1)/c
_cod_original_formula_sum 'C24 H16 Cl1 N1 O3 S1'
_cod_database_code 1544482

loop_
_symmetry_equiv_pos_as_xyz
'x, y, z'
'-x, y+1/2, -z+1/2'
'-x, -y, -z'
'x, -y-1/2, z-1/2'

loop_
_atom_site_label
_atom_site_type_symbol
_atom_site_fract_x
_atom_site_fract_y
_atom_site_fract_z
_atom_site_U_iso_or_equiv
_atom_site_adp_type
_atom_site_occupancy
_atom_site_symmetry_multiplicity
_atom_site_calc_flag
_atom_site_refinement_flags
C48 C 0.54111(19) 0.4280(2) -0.2345(3) 0.0551(9) Uani 1 1 d .
H48A H 0.5360 0.4707 -0.2845 0.083 Uiso 1 1 calc R
H48B H 0.4969 0.4236 -0.2076 0.083 Uiso 1 1 calc R
H48C H 0.5520 0.3738 -0.2612 0.083 Uiso 1 1 calc R
H101 H 0.350(3) 0.511(5) 0.690(5) 0.16(3) Uiso 1 1 d .
H102 H 0.383(3) 0.465(3) 0.630(4) 0.11(2) Uiso 1 1 d .
H100 H 0.333(3) 0.419(4) 0.672(4) 0.108(18) Uiso 1 1 d .
C1 C -0.20021(17) 0.7816(2) 0.3216(2) 0.0374(7) Uani 1 1 d .
C2 C -0.12944(15) 0.74596(18) 0.31864(19) 0.0306(6) Uani 1 1 d .
C3 C -0.07189(15) 0.79748(17) 0.31116(18) 0.0288(6) Uani 1 1 d .
H3 H -0.0781 0.8565 0.3085 0.035 Uiso 1 1 calc R
C4 C -0.00305(14) 0.76238(16) 0.30748(17) 0.0246(5) Uani 1 1 d .
C5 C 0.00761(14) 0.67176(16) 0.31310(17) 0.0242(5) Uani 1 1 d .
C6 C -0.05411(15) 0.62053(18) 0.3205(2) 0.0319(6) Uani 1 1 d .
H6 H -0.0492 0.5613 0.3239 0.038 Uiso 1 1 calc R
C7 C -0.12021(15) 0.65615(19) 0.3227(2) 0.0341(6) Uani 1 1 d .
H7 H -0.1597 0.6210 0.3270 0.041 Uiso 1 1 calc R
C8 C 0.05543(14) 0.81700(17) 0.29790(18) 0.0278(6) Uani 1 1 d .
H8 H 0.0479 0.8758 0.2952 0.033 Uiso 1 1 calc R
C9 C 0.12223(14) 0.78613(17) 0.29251(19) 0.0286(6) Uani 1 1 d .
H9 H 0.1600 0.8233 0.2860 0.034 Uiso 1 1 calc R
C10 C 0.13381(14) 0.69699(17) 0.29680(18) 0.0269(6) Uani 1 1 d .
C11 C 0.07899(14) 0.64047(16) 0.30911(18) 0.0254(6) Uani 1 1 d .
C12 C 0.26005(14) 0.71614(17) 0.3012(2) 0.0324(6) Uani 1 1 d .
C13 C 0.29252(16) 0.73567(19) 0.3924(2) 0.0379(7) Uani 1 1 d .
H13 H 0.2730 0.7164 0.4460 0.045 Uiso 1 1 calc R
C14 C 0.35472(16) 0.7843(2) 0.4042(2) 0.0405(7) Uani 1 1 d .
H14 H 0.3776 0.7979 0.4658 0.049 Uiso 1 1 calc R
C15 C 0.28837(17) 0.7436(2) 0.2201(2) 0.0417(7) Uani 1 1 d .
H15 H 0.2660 0.7292 0.1585 0.050 Uiso 1 1 calc R
C16 C 0.35010(16) 0.7925(2) 0.2322(2) 0.0425(8) Uani 1 1 d .
H16 H 0.3697 0.8118 0.1787 0.051 Uiso 1 1 calc R
C17 C 0.38237(15) 0.81242(19) 0.3238(2) 0.0367(7) Uani 1 1 d .
C18 C 0.3416(2) 0.4713(3) 0.6493(3) 0.0557(10) Uani 1 1 d .
C19 C 0.28400(17) 0.49168(18) 0.5653(2) 0.0386(7) Uani 1 1 d .
C20 C 0.29447(16) 0.47407(19) 0.4705(2) 0.0405(7) Uani 1 1 d .
H20 H 0.3385 0.4521 0.4585 0.049 Uiso 1 1 calc R
C21 C 0.24040(15) 0.48876(18) 0.3937(2) 0.0363(7) Uani 1 1 d .
H21 H 0.2478 0.4766 0.3307 0.044 Uiso 1 1 calc R
C22 C 0.17524(15) 0.52184(16) 0.41216(19) 0.0288(6) Uani 1 1 d .
C23 C 0.16361(17) 0.54056(18) 0.5053(2) 0.0358(7) Uani 1 1 d .
H23 H 0.1195 0.5625 0.5170 0.043 Uiso 1 1 calc R
C24 C 0.21847(17) 0.52623(19) 0.5811(2) 0.0408(7) Uani 1 1 d .
H24 H 0.2113 0.5400 0.6437 0.049 Uiso 1 1 calc R
C25 C 0.90468(14) 0.73022(17) 0.06444(17) 0.0256(6) Uani 1 1 d .
C26 C 0.81718(14) 0.61582(16) 0.07675(19) 0.0272(6) Uani 1 1 d .
C27 C 0.97510(14) 0.75902(18) 0.05739(18) 0.0293(6) Uani 1 1 d .
H27 H 0.9842 0.8174 0.0538 0.035 Uiso 1 1 calc R
C28 C 0.88998(14) 0.64079(17) 0.06944(18) 0.0265(6) Uani 1 1 d .
C29 C 0.78125(15) 0.76567(18) 0.0754(2) 0.0321(6) Uani 1 1 d .
H29 H 0.7453 0.8064 0.0774 0.039 Uiso 1 1 calc R
C30 C 0.76557(14) 0.67838(18) 0.08178(19) 0.0295(6) Uani 1 1 d .
C31 C 1.03004(14) 0.70170(18) 0.05576(18) 0.0292(6) Uani 1 1 d .
C32 C 0.84898(15) 0.79032(17) 0.06633(19) 0.0307(6) Uani 1 1 d .
H32 H 0.8591 0.8483 0.0612 0.037 Uiso 1 1 calc R
C33 C 0.94926(15) 0.58409(18) 0.06963(19) 0.0314(6) Uani 1 1 d .
H33 H 0.9418 0.5255 0.0748 0.038 Uiso 1 1 calc R
C34 C 0.71556(15) 0.49341(17) -0.0095(2) 0.0312(6) Uani 1 1 d .
C35 C 1.01666(15) 0.61346(18) 0.06239(19) 0.0308(6) Uani 1 1 d .
H35 H 1.0543 0.5747 0.0618 0.037 Uiso 1 1 calc R
C36 C 1.10168(16) 0.73144(19) 0.04680(19) 0.0331(6) Uani 1 1 d .
C37 C 0.59051(16) 0.4675(2) -0.0602(2) 0.0418(7) Uani 1 1 d .
H37 H 0.5438 0.4629 -0.0454 0.050 Uiso 1 1 calc R
C38 C 0.61511(17) 0.7301(2) -0.0182(2) 0.0436(8) Uani 1 1 d .
H38 H 0.6361 0.7073 -0.0690 0.052 Uiso 1 1 calc R
C39 C 0.64097(15) 0.70924(19) 0.0755(2) 0.0357(7) Uani 1 1 d .
C40 C 0.64589(15) 0.48770(19) 0.0120(2) 0.0367(7) Uani 1 1 d .
H40 H 0.6366 0.4974 0.0748 0.044 Uiso 1 1 calc R
C41 C 0.72921(18) 0.4803(2) -0.1035(2) 0.0437(8) Uani 1 1 d .
H41 H 0.7759 0.4842 -0.1185 0.052 Uiso 1 1 calc R
C42 C 0.55734(17) 0.7855(2) -0.0362(3) 0.0480(8) Uani 1 1 d .
H42 H 0.5388 0.7999 -0.0994 0.058 Uiso 1 1 calc R
C43 C 0.52750(16) 0.8193(2) 0.0396(3) 0.0449(8) Uani 1 1 d .
C44 C 0.6724(2) 0.4613(2) -0.1739(2) 0.0520(9) Uani 1 1 d .
H44 H 0.6813 0.4532 -0.2371 0.062 Uiso 1 1 calc R
C45 C 0.61060(18) 0.7419(2) 0.1517(2) 0.0510(9) Uani 1 1 d .
H45 H 0.6283 0.7265 0.2149 0.061 Uiso 1 1 calc R
C46 C 0.60280(18) 0.4538(2) -0.1542(2) 0.0432(8) Uani 1 1 d .
C47 C 0.55362(19) 0.7976(3) 0.1327(3) 0.0581(10) Uani 1 1 d .
H47 H 0.5328 0.8207 0.1835 0.070 Uiso 1 1 calc R
Cl1 Cl 0.45947(4) 0.87623(6) 0.33820(7) 0.0503(2) Uani 1 1 d .
Cl2 Cl 0.45570(5) 0.89021(7) 0.01704(9) 0.0716(3) Uani 1 1 d .
N1 N -0.25627(15) 0.8084(2) 0.3241(2) 0.0510(7) Uani 1 1 d .
N2 N 1.15770(14) 0.75569(18) 0.03880(19) 0.0429(6) Uani 1 1 d .
O1 O 0.04449(10) 0.48152(12) 0.34632(16) 0.0391(5) Uani 1 1 d .
O2 O 0.12778(11) 0.50440(12) 0.22824(14) 0.0384(5) Uani 1 1 d .
O3 O 0.19951(10) 0.66281(12) 0.28750(15) 0.0350(5) Uani 1 1 d .
O4 O 0.84532(11) 0.45221(13) 0.0586(2) 0.0541(7) Uani 1 1 d .
O5 O 0.76435(12) 0.49452(16) 0.17439(16) 0.0534(6) Uani 1 1 d .
O6 O 0.69820(10) 0.65158(13) 0.09650(15) 0.0396(5) Uani 1 1 d .
S1 S 0.10268(4) 0.52988(4) 0.31645(5) 0.02921(16) Uani 1 1 d .
S2 S 0.78887(4) 0.50705(5) 0.08304(6) 0.03615(19) Uani 1 1 d .

loop_
_atom_site_aniso_label
_atom_site_aniso_U_11
_atom_site_aniso_U_22
_atom_site_aniso_U_33
_atom_site_aniso_U_23
_atom_site_aniso_U_13
_atom_site_aniso_U_12
C48 0.055(2) 0.052(2) 0.052(2) -0.0188(17) -0.0115(17) 0.0030(17)
C1 0.0394(17) 0.0439(18) 0.0297(15) 0.0011(13) 0.0070(13) 0.0008(14)
C2 0.0321(14) 0.0373(16) 0.0219(13) 0.0014(12) 0.0025(11) 0.0032(12)
C3 0.0409(16) 0.0258(14) 0.0188(13) 0.0025(11) 0.0008(11) 0.0031(12)
C4 0.0331(14) 0.0241(13) 0.0157(12) 0.0002(10) 0.0003(10) -0.0007(11)
C5 0.0320(14) 0.0217(13) 0.0181(12) -0.0003(10) 0.0012(10) -0.0029(10)
C6 0.0363(15) 0.0249(14) 0.0346(15) -0.0017(12) 0.0051(12) -0.0042(12)
C7 0.0324(15) 0.0368(16) 0.0339(16) 0.0003(13) 0.0072(12) -0.0075(13)
C8 0.0389(15) 0.0181(13) 0.0251(13) 0.0014(10) -0.0001(11) -0.0004(11)
C9 0.0330(14) 0.0238(14) 0.0279(14) 0.0035(11) 0.0008(11) -0.0054(11)
C10 0.0316(14) 0.0232(13) 0.0252(13) 0.0006(11) 0.0011(11) -0.0022(11)
C11 0.0347(14) 0.0182(12) 0.0223(13) -0.0002(10) 0.0009(11) -0.0014(11)
C12 0.0279(14) 0.0249(14) 0.0454(17) 0.0030(12) 0.0086(12) 0.0027(11)
C13 0.0433(17) 0.0357(16) 0.0370(17) -0.0006(13) 0.0140(14) -0.0031(14)
C14 0.0417(17) 0.0389(17) 0.0404(17) -0.0015(14) 0.0043(14) -0.0041(14)
C15 0.0404(17) 0.0471(19) 0.0367(17) 0.0053(14) 0.0026(14) -0.0033(14)
C16 0.0381(17) 0.049(2) 0.0424(18) 0.0058(15) 0.0134(14) -0.0054(15)
C17 0.0282(14) 0.0307(15) 0.0521(19) -0.0017(14) 0.0084(13) -0.0010(12)
C18 0.053(2) 0.051(2) 0.057(2) 0.010(2) -0.0133(19) 0.0011(19)
C19 0.0425(17) 0.0275(15) 0.0431(18) 0.0065(13) -0.0034(14) -0.0062(13)
C20 0.0300(15) 0.0331(16) 0.058(2) 0.0064(15) 0.0046(14) -0.0024(13)
C21 0.0377(16) 0.0299(15) 0.0422(17) 0.0053(13) 0.0092(14) -0.0038(13)
C22 0.0363(15) 0.0156(12) 0.0325(15) 0.0033(11) -0.0017(12) -0.0029(11)
C23 0.0440(17) 0.0236(14) 0.0392(17) 0.0009(12) 0.0036(13) 0.0052(12)
C24 0.056(2) 0.0314(16) 0.0332(16) 0.0032(13) 0.0008(14) 0.0039(14)
C25 0.0305(14) 0.0268(13) 0.0185(12) -0.0016(10) 0.0002(10) 0.0002(11)
C26 0.0311(14) 0.0220(13) 0.0276(14) 0.0034(11) 0.0008(11) 0.0008(11)
C27 0.0356(15) 0.0281(14) 0.0237(13) -0.0025(11) 0.0026(11) -0.0038(12)
C28 0.0312(14) 0.0283(14) 0.0186(12) 0.0012(10) -0.0009(10) 0.0018(11)
C29 0.0345(15) 0.0266(14) 0.0345(15) -0.0035(12) 0.0021(12) 0.0070(12)
C30 0.0296(14) 0.0343(15) 0.0246(13) -0.0014(12) 0.0033(11) 0.0011(12)
C31 0.0325(14) 0.0351(15) 0.0193(13) -0.0017(11) 0.0017(11) -0.0040(12)
C32 0.0377(15) 0.0229(14) 0.0300(14) -0.0033(11) 0.0003(12) 0.0000(12)
C33 0.0342(15) 0.0255(14) 0.0334(15) 0.0028(12) 0.0010(12) 0.0020(12)
C34 0.0311(14) 0.0214(13) 0.0411(16) 0.0022(12) 0.0060(12) -0.0013(11)
C35 0.0306(14) 0.0311(15) 0.0305(14) -0.0006(12) 0.0039(12) 0.0047(12)
C36 0.0351(16) 0.0387(16) 0.0256(14) -0.0009(12) 0.0048(12) -0.0014(13)
C37 0.0286(15) 0.0448(18) 0.0522(19) -0.0022(15) 0.0067(14) 0.0046(14)
C38 0.0425(17) 0.051(2) 0.0390(18) -0.0046(15) 0.0103(14) 0.0038(15)
C39 0.0263(14) 0.0380(17) 0.0435(17) -0.0049(13) 0.0075(13) 0.0014(12)
C40 0.0339(15) 0.0386(17) 0.0389(16) -0.0002(13) 0.0095(13) 0.0019(13)
C41 0.0431(18) 0.0394(18) 0.053(2) -0.0065(15) 0.0214(16) -0.0062(14)
C42 0.0406(18) 0.053(2) 0.049(2) 0.0012(16) 0.0004(15) 0.0055(16)
C43 0.0288(15) 0.0417(18) 0.065(2) -0.0015(16) 0.0088(15) 0.0040(14)
C44 0.069(2) 0.049(2) 0.0412(19) -0.0113(16) 0.0177(17) -0.0135(18)
C45 0.0485(19) 0.065(2) 0.0410(19) -0.0020(17) 0.0099(15) 0.0129(17)
C46 0.0485(19) 0.0314(16) 0.0478(19) -0.0022(14) 0.0003(15) 0.0021(14)
C47 0.050(2) 0.072(3) 0.058(2) -0.008(2) 0.0258(18) 0.0148(19)
Cl1 0.0330(4) 0.0528(5) 0.0670(6) -0.0078(4) 0.0133(4) -0.0092(4)
Cl2 0.0481(5) 0.0588(6) 0.1084(9) 0.0048(6) 0.0123(5) 0.0167(5)
N1 0.0426(16) 0.0597(19) 0.0527(17) -0.0030(15) 0.0135(14) 0.0066(14)
N2 0.0389(15) 0.0489(17) 0.0416(15) -0.0019(13) 0.0076(12) -0.0053(13)
O1 0.0371(11) 0.0234(10) 0.0555(13) 0.0053(9) 0.0021(10) -0.0049(8)
O2 0.0489(12) 0.0282(11) 0.0372(11) -0.0084(9) 0.0028(9) 0.0038(9)
O3 0.0297(10) 0.0232(10) 0.0533(13) 0.0013(9) 0.0101(9) -0.0013(8)
O4 0.0342(11) 0.0240(11) 0.102(2) 0.0090(12) 0.0038(12) 0.0045(9)
O5 0.0532(14) 0.0595(15) 0.0443(13) 0.0228(11) -0.0033(11) -0.0140(12)
O6 0.0293(10) 0.0364(12) 0.0545(13) 0.0000(10) 0.0111(9) 0.0024(9)
S1 0.0347(4) 0.0169(3) 0.0347(4) -0.0011(3) 0.0004(3) -0.0010(3)
S2 0.0310(4) 0.0277(4) 0.0484(5) 0.0124(3) 0.0007(3) -0.0006(3)

loop_
_atom_type_symbol
_atom_type_description
_atom_type_scat_dispersion_real
_atom_type_scat_dispersion_imag
_atom_type_scat_source
C C 0.0033 0.0016 'International Tables Vol C Tables 4.2.6.8 and 6.1.1.4'
H H 0.0000 0.0000 'International Tables Vol C Tables 4.2.6.8 and 6.1.1.4'
N N 0.0061 0.0033 'International Tables Vol C Tables 4.2.6.8 and 6.1.1.4'
O O 0.0106 0.0060 'International Tables Vol C Tables 4.2.6.8 and 6.1.1.4'
S S 0.1246 0.1234 'International Tables Vol C Tables 4.2.6.8 and 6.1.1.4'
Cl Cl 0.1484 0.1585 'International Tables Vol C Tables 4.2.6.8 and 6.1.1.4'

loop_
_geom_angle_atom_site_label_1
_geom_angle_atom_site_label_2
_geom_angle_atom_site_label_3
_geom_angle
C46 C48 H48A 109.5
C46 C48 H48B 109.5
H48A C48 H48B 109.5
C46 C48 H48C 109.5
H48A C48 H48C 109.5
H48B C48 H48C 109.5
N1 C1 C2 178.9(4)
C3 C2 C7 119.7(3)
C3 C2 C1 121.0(3)
C7 C2 C1 119.3(3)
C2 C3 C4 120.8(3)
C2 C3 H3 119.6
C4 C3 H3 119.6
C3 C4 C8 119.7(2)
C3 C4 C5 120.3(2)
C8 C4 C5 120.0(2)
C6 C5 C4 116.9(2)
C6 C5 C11 125.8(2)
C4 C5 C11 117.3(2)
C7 C6 C5 121.6(3)
C7 C6 H6 119.2
C5 C6 H6 119.2
C6 C7 C2 120.7(3)
C6 C7 H7 119.6
C2 C7 H7 119.6
C9 C8 C4 121.8(2)
C9 C8 H8 119.1
C4 C8 H8 119.1
C8 C9 C10 119.2(2)
C8 C9 H9 120.4
C10 C9 H9 120.4
O3 C10 C11 117.3(2)
O3 C10 C9 121.2(2)
C11 C10 C9 121.5(2)
C10 C11 C5 120.1(2)
C10 C11 S1 116.2(2)
C5 C11 S1 123.68(19)
C13 C12 C15 121.4(3)
C13 C12 O3 120.3(3)
C15 C12 O3 118.1(3)
C12 C13 C14 119.3(3)
C12 C13 H13 120.3
C14 C13 H13 120.3
C17 C14 C13 119.3(3)
C17 C14 H14 120.4
C13 C14 H14 120.4
C16 C15 C12 119.0(3)
C16 C15 H15 120.5
C12 C15 H15 120.5
C17 C16 C15 119.4(3)
C17 C16 H16 120.3
C15 C16 H16 120.3
C16 C17 C14 121.5(3)
C16 C17 Cl1 119.0(2)
C14 C17 Cl1 119.4(2)
H101 C18 C19 115(5)
H101 C18 H101 0(10)
C19 C18 H101 115(5)
H101 C18 H102 102(5)
C19 C18 H102 111(4)
H101 C18 H102 102(5)
H101 C18 H100 117(5)
C19 C18 H100 109(3)
H101 C18 H100 117(5)
H102 C18 H100 102(5)
C24 C19 C20 118.4(3)
C24 C19 C18 120.6(3)
C20 C19 C18 121.0(3)
C21 C20 C19 121.1(3)
C21 C20 H20 119.5
C19 C20 H20 119.5
C20 C21 C22 119.0(3)
C20 C21 H21 120.5
C22 C21 H21 120.5
C23 C22 C21 121.1(3)
C23 C22 S1 119.3(2)
C21 C22 S1 119.3(2)
C22 C23 C24 119.1(3)
C22 C23 H23 120.5
C24 C23 H23 120.5
C23 C24 C19 121.3(3)
C23 C24 H24 119.4
C19 C24 H24 119.4
C32 C25 C27 119.5(2)
C32 C25 C28 120.2(2)
C27 C25 C28 120.3(2)
C30 C26 C28 119.3(2)
C30 C26 S2 117.1(2)
C28 C26 S2 123.6(2)
C31 C27 C25 120.4(3)
C31 C27 H27 119.8
C25 C27 H27 119.8
C33 C28 C25 117.0(2)
C33 C28 C26 125.5(2)
C25 C28 C26 117.5(2)
C32 C29 C30 119.5(3)
C32 C29 H29 120.2
C30 C29 H29 120.2
O6 C30 C26 117.2(2)
O6 C30 C29 120.8(2)
C26 C30 C29 122.0(3)
C27 C31 C35 119.9(3)
C27 C31 C36 120.2(3)
C35 C31 C36 119.9(3)
C29 C32 C25 121.4(3)
C29 C32 H32 119.3
C25 C32 H32 119.3
C35 C33 C28 121.6(3)
C35 C33 H33 119.2
C28 C33 H33 119.2
C40 C34 C41 120.2(3)
C40 C34 S2 120.7(2)
C41 C34 S2 118.9(2)
C33 C35 C31 120.7(3)
C33 C35 H35 119.6
C31 C35 H35 119.6
N2 C36 C31 179.0(3)
C40 C37 C46 121.4(3)
C40 C37 H37 119.3
C46 C37 H37 119.3
C39 C38 C42 119.0(3)
C39 C38 H38 120.5
C42 C38 H38 120.5
C38 C39 C45 121.6(3)
C38 C39 O6 120.7(3)
C45 C39 O6 117.8(3)
C37 C40 C34 119.4(3)
C37 C40 H40 120.3
C34 C40 H40 120.3
C44 C41 C34 118.7(3)
C44 C41 H41 120.6
C34 C41 H41 120.6
C43 C42 C38 119.8(3)
C43 C42 H42 120.1
C38 C42 H42 120.1
C47 C43 C42 120.7(3)
C47 C43 Cl2 119.6(3)
C42 C43 Cl2 119.8(3)
C41 C44 C46 122.3(3)
C41 C44 H44 118.8
C46 C44 H44 118.9
C47 C45 C39 118.8(3)
C47 C45 H45 120.6
C39 C45 H45 120.6
C44 C46 C37 117.9(3)
C44 C46 C48 120.7(3)
C37 C46 C48 121.4(3)
C43 C47 C45 120.2(3)
C43 C47 H47 119.9
C45 C47 H47 119.9
C10 O3 C12 118.6(2)
C30 O6 C39 117.8(2)
O1 S1 O2 117.29(12)
O1 S1 C22 106.04(13)
O2 S1 C22 108.54(13)
O1 S1 C11 109.45(12)
O2 S1 C11 109.18(12)
C22 S1 C11 105.69(12)
O5 S2 O4 118.11(15)
O5 S2 C34 108.80(13)
O4 S2 C34 106.05(14)
O5 S2 C26 108.03(14)
O4 S2 C26 108.71(13)
C34 S2 C26 106.58(12)

loop_
_geom_bond_atom_site_label_1
_geom_bond_atom_site_label_2
_geom_bond_distance
C48 C46 1.544(4)
C48 H48A 0.9600
C48 H48B 0.9600
C48 H48C 0.9600
C1 N1 1.136(4)
C1 C2 1.445(4)
C2 C3 1.362(4)
C2 C7 1.414(4)
C3 C4 1.410(4)
C3 H3 0.9300
C4 C8 1.410(4)
C4 C5 1.430(4)
C5 C6 1.422(4)
C5 C11 1.433(4)
C6 C7 1.363(4)
C6 H6 0.9300
C7 H7 0.9300
C8 C9 1.354(4)
C8 H8 0.9300
C9 C10 1.409(4)
C9 H9 0.9300
C10 O3 1.365(3)
C10 C11 1.384(4)
C11 S1 1.783(3)
C12 C13 1.366(4)
C12 C15 1.385(4)
C12 O3 1.399(3)
C13 C14 1.382(4)
C13 H13 0.9300
C14 C17 1.374(4)
C14 H14 0.9300
C15 C16 1.377(4)
C15 H15 0.9300
C16 C17 1.371(4)
C16 H16 0.9300
C17 Cl1 1.743(3)
C18 H101 0.84(7)
C18 C19 1.511(5)
C18 H101 0.84(7)
C18 H102 0.86(5)
C18 H100 0.90(6)
C19 C24 1.388(4)
C19 C20 1.394(4)
C20 C21 1.385(4)
C20 H20 0.9300
C21 C22 1.384(4)
C21 H21 0.9300
C22 C23 1.381(4)
C22 S1 1.770(3)
C23 C24 1.384(4)
C23 H23 0.9300
C24 H24 0.9300
C25 C32 1.407(4)
C25 C27 1.411(4)
C25 C28 1.428(4)
C26 C30 1.384(4)
C26 C28 1.437(4)
C26 S2 1.786(3)
C27 C31 1.367(4)
C27 H27 0.9300
C28 C33 1.421(4)
C29 C32 1.350(4)
C29 C30 1.400(4)
C29 H29 0.9300
C30 O6 1.373(3)
C31 C35 1.406(4)
C31 C36 1.443(4)
C32 H32 0.9300
C33 C35 1.361(4)
C33 H33 0.9300
C34 C40 1.384(4)
C34 C41 1.388(4)
C34 S2 1.760(3)
C35 H35 0.9300
C36 N2 1.137(4)
C37 C40 1.377(4)
C37 C46 1.382(4)
C37 H37 0.9300
C38 C39 1.369(4)
C38 C42 1.381(4)
C38 H38 0.9300
C39 C45 1.375(4)
C39 O6 1.399(3)
C40 H40 0.9300
C41 C44 1.375(5)
C41 H41 0.9300
C42 C43 1.371(5)
C42 H42 0.9300
C43 C47 1.366(5)
C43 Cl2 1.737(3)
C44 C46 1.376(5)
C44 H44 0.9300
C45 C47 1.374(5)
C45 H45 0.9300
C47 H47 0.9300
O1 S1 1.437(2)
O2 S1 1.437(2)
O4 S2 1.440(2)
O5 S2 1.430(2)
